data_7101362
loop_
_publ_author_name
T.Furuta
'Tomohiro Asakawa'
'Satoshi Fujii'
'Mie Iinuma'
'Toshiyuki Kan'
'Kiyoshi Tanaka'

_publ_section_title
;
Domino Heck-C-H activation Reaction of Unsymmetrically Substituted [3]Cumulene
;
_journal_issue 34
_journal_name_full 'Chemical Communications'
_journal_paper_doi 10.1039/b607684j
_journal_year 2006
_chemical_formula_moiety 'C26 H21 N O3 '
_chemical_formula_sum 'C26 H21 N O3'
_chemical_formula_weight 395.46
_space_group_IT_number 2
_space_group_name_Hall '-P 1'
_space_group_name_H-M_alt 'P -1'
_symmetry_cell_setting triclinic
_symmetry_Int_Tables_number 2
_symmetry_space_group_name_Hall '-P 1'
_symmetry_space_group_name_H-M 'P -1'
_cell_angle_alpha 96.444(10)
_cell_angle_beta 110.963(9)
_cell_angle_gamma 110.197(9)
_cell_formula_units_Z 2
_cell_length_a 10.7108(14)
_cell_length_b 11.2338(13)
_cell_length_c 10.2696(12)
_cell_measurement_reflns_used 25
_cell_measurement_temperature 298.1
_cell_measurement_theta_max 28.9
_cell_measurement_theta_min 25.2
_cell_volume 1043.0(2)
_computing_cell_refinement WinAFC
_computing_data_collection WinAFC
_computing_data_reduction CrystalStructure
_computing_publication_material 'CrystalStructure 3.7.0'
_computing_structure_refinement CRYSTALS
_computing_structure_solution SIR92
_diffrn_measured_fraction_theta_full 1.000
_diffrn_measured_fraction_theta_max 1.000
_diffrn_measurement_device_type 'Rigaku AFC7R'
_diffrn_measurement_method \w-2\q
_diffrn_radiation_type 'Cu K\a'
_diffrn_radiation_wavelength 1.54178
_diffrn_reflns_av_R_equivalents 0.106
_diffrn_reflns_limit_h_max 12
_diffrn_reflns_limit_h_min -12
_diffrn_reflns_limit_k_max 9
_diffrn_reflns_limit_k_min -13
_diffrn_reflns_limit_l_max 12
_diffrn_reflns_limit_l_min -12
_diffrn_reflns_number 5294
_diffrn_reflns_theta_full 67.99
_diffrn_reflns_theta_max 67.99
_diffrn_standards_decay_% -0.25
_diffrn_standards_interval_count 0
_diffrn_standards_number 3
_exptl_absorpt_coefficient_mu 0.660
_exptl_absorpt_correction_T_max 0.876
_exptl_absorpt_correction_T_min 0.843
_exptl_absorpt_correction_type psi-scan
_exptl_absorpt_process_details '(North, Phillips & Mathews, 1968)'
_exptl_crystal_colour red
_exptl_crystal_density_diffrn 1.259
_exptl_crystal_density_meas 1.000
_exptl_crystal_description prismatic
_exptl_crystal_F_000 416.00
_exptl_crystal_size_max 0.20
_exptl_crystal_size_mid 0.20
_exptl_crystal_size_min 0.20
_refine_diff_density_max 1.24
_refine_diff_density_min -0.52
_refine_ls_extinction_method none
_refine_ls_goodness_of_fit_ref 0.789
_refine_ls_hydrogen_treatment refall
_refine_ls_number_parameters 292
_refine_ls_number_reflns 4216
_refine_ls_R_factor_gt 0.1183
_refine_ls_shift/su_max 0.3030
_refine_ls_structure_factor_coef Fsqd
_refine_ls_weighting_details 'w = 1/[0.0246Fo^2^ + 1.0000\s(Fo^2^)]/(4Fo^2^)'
_refine_ls_weighting_scheme calc
_refine_ls_wR_factor_ref 0.3072
_reflns_number_gt 4216
_reflns_number_total 5174
_reflns_threshold_expression F^2^>2.0\s(F^2^)
_cod_data_source_file b607684j.txt
_cod_depositor_comments
;
The following automatic conversions were performed:

'_exptl_absorpt_correction_type' tag value 'psi-scans' was replaced
with 'psi-scan' value.

Automatic conversion script
Id: cif_fix_values 1646 2011-03-28 12:23:43Z adriana 
;
_cod_original_formula_sum 'C26 H21 N O3 '
_cod_database_code 7101362

loop_
_symmetry_equiv_pos_site_id
_symmetry_equiv_pos_as_xyz
1 +X,+Y,+Z
2 -X,-Y,-Z

loop_
_atom_site_label
_atom_site_type_symbol
_atom_site_fract_x
_atom_site_fract_y
_atom_site_fract_z
_atom_site_U_iso_or_equiv
_atom_site_adp_type
_atom_site_occupancy
_atom_site_symmetry_multiplicity
_atom_site_calc_flag
_atom_site_refinement_flags
O(1) O 0.1489(3) 0.0164(2) 0.6577(3) 0.1125(10) Uani 1.00 1 d .
O(2) O -0.2398(4) 0.1663(4) 0.0350(3) 0.1502(13) Uani 1.00 1 d .
O(3) O -0.1399(3) 0.0403(3) -0.0010(2) 0.1059(9) Uani 1.00 1 d .
N(1) N -0.1412(2) 0.1316(2) 0.0730(3) 0.0795(8) Uani 1.00 1 d .
C(1) C 0.4080(2) 0.3461(2) 0.7382(2) 0.0474(6) Uani 1.00 1 d .
C(2) C 0.3364(2) 0.4053(2) 0.6296(2) 0.0484(6) Uani 1.00 1 d .
C(3) C 0.4144(2) 0.5385(2) 0.6717(2) 0.0472(6) Uani 1.00 1 d .
C(4) C 0.5459(2) 0.5729(2) 0.8060(2) 0.0479(6) Uani 1.00 1 d .
C(5) C 0.3524(2) 0.2207(2) 0.7505(2) 0.0531(7) Uani 1.00 1 d .
C(6) C 0.0983(2) 0.1694(2) 0.2576(2) 0.0562(7) Uani 1.00 1 d .
C(7) C 0.6629(2) 0.6941(2) 0.8857(2) 0.0555(7) Uani 1.00 1 d .
C(8) C 0.7824(3) 0.6980(2) 1.0013(2) 0.0645(8) Uani 1.00 1 d .
C(9) C 0.0869(2) 0.3608(2) 0.4407(3) 0.0577(7) Uani 1.00 1 d .
C(10) C 0.3575(2) 0.6216(2) 0.4509(2) 0.0525(7) Uani 1.00 1 d .
C(11) C 0.7885(3) 0.5855(3) 1.0405(3) 0.0661(8) Uani 1.00 1 d .
C(12) C -0.0195(2) 0.2018(2) 0.2163(2) 0.0556(7) Uani 1.00 1 d .
C(13) C 0.2140(2) 0.2360(2) 0.3927(2) 0.0518(6) Uani 1.00 1 d .
C(14) C 0.3754(3) 0.7439(2) 0.6656(3) 0.0623(8) Uani 1.00 1 d .
C(15) C 0.2086(2) 0.3325(2) 0.4866(2) 0.0480(6) Uani 1.00 1 d .
C(16) C -0.0278(3) 0.2962(2) 0.3066(3) 0.0629(8) Uani 1.00 1 d .
C(17) C 0.6692(3) 0.4633(2) 0.9594(2) 0.0605(7) Uani 1.00 1 d .
C(18) C 0.5483(2) 0.4564(2) 0.8426(2) 0.0491(6) Uani 1.00 1 d .
C(19) C 0.3395(4) 0.8324(3) 0.5947(3) 0.0742(10) Uani 1.00 1 d .
C(20) C 0.3830(2) 0.6351(2) 0.5951(2) 0.0465(6) Uani 1.00 1 d .
C(21) C 0.3260(2) 0.7132(2) 0.3814(3) 0.0597(8) Uani 1.00 1 d .
C(22) C 0.1956(3) 0.1296(2) 0.6596(3) 0.0660(8) Uani 1.00 1 d .
C(23) C 0.4365(3) 0.1672(3) 0.8582(3) 0.0663(8) Uani 1.00 1 d .
C(24) C 0.3165(3) 0.8199(2) 0.4505(3) 0.0640(8) Uani 1.00 1 d .
C(25) C 0.2795(5) 0.9188(3) 0.3745(4) 0.0963(13) Uani 1.00 1 d .
C(26) C 0.9195(4) 0.5916(4) 1.1646(4) 0.1033(13) Uani 1.00 1 d .
H(1) H 0.1004 0.1046 0.1916 0.063 Uiso 1.00 1 c R
H(2) H 0.6632 0.7732 0.8610 0.062 Uiso 1.00 1 c R
H(3) H 0.8629 0.7802 1.0569 0.068 Uiso 1.00 1 c R
H(4) H 0.0835 0.4273 0.5034 0.068 Uiso 1.00 1 c R
H(5) H 0.3630 0.5489 0.4002 0.064 Uiso 1.00 1 c R
H(6) H 0.2973 0.2158 0.4233 0.058 Uiso 1.00 1 c R
H(7) H 0.3912 0.7554 0.7641 0.075 Uiso 1.00 1 c R
H(8) H -0.1124 0.3145 0.2753 0.073 Uiso 1.00 1 c R
H(9) H 0.6703 0.3850 0.9854 0.068 Uiso 1.00 1 c R
H(10) H 0.3335 0.9051 0.6448 0.087 Uiso 1.00 1 c R
H(11) H 0.3119 0.7033 0.2834 0.071 Uiso 1.00 1 c R
H(12) H 0.1309 0.1649 0.6064 0.077 Uiso 1.00 1 c R
H(13) H 0.4878 0.1300 0.8203 0.079 Uiso 1.00 1 c R
H(14) H 0.3694 0.1011 0.8800 0.079 Uiso 1.00 1 c R
H(15) H 0.5048 0.2359 0.9440 0.079 Uiso 1.00 1 c R
H(16) H 0.1760 0.8916 0.3319 0.112 Uiso 1.00 1 c R
H(17) H 0.3144 0.9265 0.3014 0.112 Uiso 1.00 1 c R
H(18) H 0.3251 1.0017 0.4441 0.112 Uiso 1.00 1 c R
H(19) H 0.9877 0.5811 1.1306 0.104 Uiso 1.00 1 c R
H(20) H 0.8890 0.5228 1.2075 0.104 Uiso 1.00 1 c R
H(21) H 0.9649 0.6742 1.2346 0.104 Uiso 1.00 1 c R

loop_
_atom_site_aniso_label
_atom_site_aniso_U_11
_atom_site_aniso_U_22
_atom_site_aniso_U_33
_atom_site_aniso_U_12
_atom_site_aniso_U_13
_atom_site_aniso_U_23
O(1) 0.0876(18) 0.0697(16) 0.141(2) 0.0054(13) 0.0260(18) 0.0526(16)
O(2) 0.106(2) 0.151(3) 0.116(2) 0.073(2) -0.0396(19) -0.013(2)
O(3) 0.0926(19) 0.0902(19) 0.0795(17) 0.0235(15) 0.0017(14) -0.0126(14)
N(1) 0.0611(16) 0.0707(18) 0.0721(18) 0.0177(13) 0.0029(13) 0.0112(14)
C(1) 0.0454(12) 0.0464(13) 0.0486(13) 0.0201(11) 0.0175(10) 0.0114(10)
C(2) 0.0422(12) 0.0456(12) 0.0528(13) 0.0173(10) 0.0163(10) 0.0135(10)
C(3) 0.0471(13) 0.0433(12) 0.0509(13) 0.0194(10) 0.0207(11) 0.0104(10)
C(4) 0.0479(13) 0.0469(13) 0.0464(12) 0.0173(10) 0.0206(11) 0.0094(10)
C(5) 0.0573(15) 0.0464(14) 0.0565(14) 0.0224(11) 0.0236(12) 0.0160(11)
C(6) 0.0512(14) 0.0437(13) 0.0611(15) 0.0120(10) 0.0185(12) 0.0114(11)
C(7) 0.0546(14) 0.0456(13) 0.0551(14) 0.0138(11) 0.0197(12) 0.0074(11)
C(8) 0.0538(15) 0.0586(16) 0.0562(16) 0.0104(12) 0.0131(13) 0.0018(12)
C(9) 0.0500(13) 0.0500(14) 0.0683(16) 0.0234(11) 0.0183(12) 0.0130(12)
C(10) 0.0537(14) 0.0481(14) 0.0582(14) 0.0235(11) 0.0239(12) 0.0156(11)
C(11) 0.0535(15) 0.0685(18) 0.0549(15) 0.0192(13) 0.0088(12) 0.0067(13)
C(12) 0.0483(14) 0.0454(13) 0.0562(15) 0.0105(11) 0.0124(12) 0.0147(11)
C(13) 0.0421(12) 0.0449(13) 0.0597(14) 0.0166(10) 0.0139(11) 0.0135(11)
C(14) 0.0767(19) 0.0507(15) 0.0588(15) 0.0317(14) 0.0239(14) 0.0121(11)
C(15) 0.0435(12) 0.0403(12) 0.0561(14) 0.0158(10) 0.0175(11) 0.0163(10)
C(16) 0.0489(14) 0.0580(16) 0.0743(17) 0.0242(12) 0.0143(13) 0.0237(13)
C(17) 0.0608(16) 0.0562(15) 0.0535(15) 0.0246(13) 0.0128(13) 0.0129(12)
C(18) 0.0518(14) 0.0480(13) 0.0444(12) 0.0204(11) 0.0179(11) 0.0106(10)
C(19) 0.096(2) 0.0474(15) 0.075(2) 0.0382(15) 0.0250(18) 0.0107(13)
C(20) 0.0435(12) 0.0421(12) 0.0489(12) 0.0168(9) 0.0160(10) 0.0099(9)
C(21) 0.0564(15) 0.0608(16) 0.0595(16) 0.0225(13) 0.0214(13) 0.0246(13)
C(22) 0.0627(17) 0.0529(16) 0.0765(19) 0.0177(13) 0.0257(16) 0.0295(14)
C(23) 0.0701(18) 0.0594(17) 0.0670(17) 0.0291(14) 0.0219(14) 0.0256(14)
C(24) 0.0612(16) 0.0446(14) 0.0728(18) 0.0183(12) 0.0159(14) 0.0213(13)
C(25) 0.107(2) 0.066(2) 0.106(2) 0.041(2) 0.026(2) 0.041(2)
C(26) 0.082(2) 0.093(2) 0.085(2) 0.023(2) -0.003(2) 0.017(2)

loop_
_atom_type_symbol
_atom_type_description
_atom_type_scat_dispersion_real
_atom_type_scat_dispersion_imag
_atom_type_scat_source
C C 0.018 0.009
;
International Tables for Crystallography
(1992, Vol. C, Tables 4.2.6.8 and 6.1.1.4)
;
H H 0.000 0.000
;
International Tables for Crystallography
(1992, Vol. C, Table 6.1.1.4)
;
N N 0.031 0.018
;
International Tables for Crystallography
(1992, Vol. C, Tables 4.2.6.8 and 6.1.1.4)
;
O O 0.049 0.032
;
International Tables for Crystallography
(1992, Vol. C, Tables 4.2.6.8 and 6.1.1.4)
;

loop_
_geom_angle_atom_site_label_1
_geom_angle_atom_site_label_2
_geom_angle_atom_site_label_3
_geom_angle
O(2) N(1) O(3) 122.9(2)
O(2) N(1) C(12) 117.9(3)
O(3) N(1) C(12) 119.2(3)
C(2) C(1) C(5) 128.10(19)
C(2) C(1) C(18) 105.1(2)
C(5) C(1) C(18) 126.5(2)
C(1) C(2) C(3) 109.84(18)
C(1) C(2) C(15) 126.2(2)
C(3) C(2) C(15) 123.6(2)
C(2) C(3) C(4) 108.4(2)
C(2) C(3) C(20) 127.82(19)
C(4) C(3) C(20) 123.63(19)
C(3) C(4) C(7) 130.1(2)
C(3) C(4) C(18) 108.82(18)
C(7) C(4) C(18) 120.8(2)
C(1) C(5) C(22) 120.7(2)
C(1) C(5) C(23) 124.2(2)
C(22) C(5) C(23) 114.9(2)
C(12) C(6) C(13) 119.0(2)
C(4) C(7) C(8) 118.7(2)
C(7) C(8) C(11) 122.1(2)
C(15) C(9) C(16) 121.6(3)
C(20) C(10) C(21) 120.8(2)
C(8) C(11) C(17) 118.8(2)
C(8) C(11) C(26) 121.3(2)
C(17) C(11) C(26) 119.9(3)
N(1) C(12) C(6) 118.7(2)
N(1) C(12) C(16) 119.4(2)
C(6) C(12) C(16) 121.9(2)
C(6) C(13) C(15) 120.4(2)
C(19) C(14) C(20) 121.7(3)
C(2) C(15) C(9) 122.1(2)
C(2) C(15) C(13) 119.2(2)
C(9) C(15) C(13) 118.6(2)
C(9) C(16) C(12) 118.7(3)
C(11) C(17) C(18) 120.3(3)
C(1) C(18) C(4) 107.2(2)
C(1) C(18) C(17) 133.4(2)
C(4) C(18) C(17) 119.3(2)
C(14) C(19) C(24) 120.9(3)
C(3) C(20) C(10) 122.3(2)
C(3) C(20) C(14) 120.5(2)
C(10) C(20) C(14) 117.2(2)
C(10) C(21) C(24) 122.1(3)
O(1) C(22) C(5) 121.7(3)
C(19) C(24) C(21) 117.2(3)
C(19) C(24) C(25) 120.5(3)
C(21) C(24) C(25) 122.3(3)
C(12) C(6) H(1) 119.3
C(13) C(6) H(1) 121.7
C(4) C(7) H(2) 121.5
C(8) C(7) H(2) 119.8
C(7) C(8) H(3) 119.5
C(11) C(8) H(3) 118.3
C(15) C(9) H(4) 118.8
C(16) C(9) H(4) 119.6
C(20) C(10) H(5) 119.2
C(21) C(10) H(5) 120.0
C(6) C(13) H(6) 120.4
C(15) C(13) H(6) 119.2
C(19) C(14) H(7) 119.0
C(20) C(14) H(7) 119.3
C(9) C(16) H(8) 121.7
C(12) C(16) H(8) 119.6
C(11) C(17) H(9) 120.2
C(18) C(17) H(9) 119.5
C(14) C(19) H(10) 120.1
C(24) C(19) H(10) 118.9
C(10) C(21) H(11) 119.3
C(24) C(21) H(11) 118.6
O(1) C(22) H(12) 119.8
C(5) C(22) H(12) 118.4
C(5) C(23) H(13) 110.4
C(5) C(23) H(14) 108.5
C(5) C(23) H(15) 109.5
H(13) C(23) H(14) 109.5
H(13) C(23) H(15) 109.5
H(14) C(23) H(15) 109.5
C(24) C(25) H(16) 109.6
C(24) C(25) H(17) 110.5
C(24) C(25) H(18) 108.4
H(16) C(25) H(17) 109.5
H(16) C(25) H(18) 109.5
H(17) C(25) H(18) 109.5
C(11) C(26) H(19) 109.5
C(11) C(26) H(20) 109.2
C(11) C(26) H(21) 109.8
H(19) C(26) H(20) 109.5
H(19) C(26) H(21) 109.5
H(20) C(26) H(21) 109.5

loop_
_geom_bond_atom_site_label_1
_geom_bond_atom_site_label_2
_geom_bond_distance
O(1) C(22) 1.190(4)
O(2) N(1) 1.201(6)
O(3) N(1) 1.214(5)
N(1) C(12) 1.464(3)
C(1) C(2) 1.477(4)
C(1) C(5) 1.367(3)
C(1) C(18) 1.485(2)
C(2) C(3) 1.363(3)
C(2) C(15) 1.489(2)
C(3) C(4) 1.466(3)
C(3) C(20) 1.472(4)
C(4) C(7) 1.390(2)
C(4) C(18) 1.407(4)
C(5) C(22) 1.489(3)
C(5) C(23) 1.486(4)
C(6) C(12) 1.368(4)
C(6) C(13) 1.384(3)
C(7) C(8) 1.383(3)
C(8) C(11) 1.384(5)
C(9) C(15) 1.379(4)
C(9) C(16) 1.372(3)
C(10) C(20) 1.386(4)
C(10) C(21) 1.383(4)
C(11) C(17) 1.408(3)
C(11) C(26) 1.494(5)
C(12) C(16) 1.377(4)
C(13) C(15) 1.400(4)
C(14) C(19) 1.376(5)
C(14) C(20) 1.391(4)
C(17) C(18) 1.386(3)
C(19) C(24) 1.392(5)
C(21) C(24) 1.378(5)
C(24) C(25) 1.509(5)
C(6) H(1) 0.950
C(7) H(2) 0.950
C(8) H(3) 0.950
C(9) H(4) 0.950
C(10) H(5) 0.950
C(13) H(6) 0.950
C(14) H(7) 0.950
C(16) H(8) 0.950
C(17) H(9) 0.950
C(19) H(10) 0.950
C(21) H(11) 0.950
C(22) H(12) 0.950
C(23) H(13) 0.950
C(23) H(14) 0.950
C(23) H(15) 0.950
C(25) H(16) 0.950
C(25) H(17) 0.950
C(25) H(18) 0.950
C(26) H(19) 0.950
C(26) H(20) 0.950
C(26) H(21) 0.950

loop_
_geom_contact_atom_site_label_1
_geom_contact_atom_site_label_2
_geom_contact_distance
_geom_contact_site_symmetry_2
O(1) O(1) 3.512(4) 55602
O(1) N(1) 3.395(5) 55602
O(1) C(6) 3.219(4) 55602
O(1) C(12) 3.041(4) 55602
O(1) C(16) 3.411(4) 55602
O(1) C(19) 3.524(6) 54501
O(1) C(22) 3.597(3) 55602
O(2) C(23) 3.292(5) 45401
O(3) O(3) 3.410(5) 55502
O(3) C(6) 3.586(5) 55502
O(3) C(7) 3.534(3) 44401
N(1) O(1) 3.395(5) 55602
C(5) C(8) 3.527(5) 66702
C(6) O(1) 3.219(4) 55602
C(6) O(3) 3.586(5) 55502
C(6) C(7) 3.398(4) 66602
C(6) C(8) 3.595(4) 66602
C(7) O(3) 3.534(3) 66601
C(7) C(6) 3.398(4) 66602
C(7) C(23) 3.565(5) 66702
C(8) C(5) 3.527(5) 66702
C(8) C(6) 3.595(4) 66602
C(12) O(1) 3.041(4) 55602
C(16) O(1) 3.411(4) 55602
C(19) O(1) 3.524(6) 56501
C(22) O(1) 3.597(3) 55602
C(23) O(2) 3.292(5) 65601
C(23) C(7) 3.565(5) 66702
O(1) H(1) 3.506 55602
O(1) H(3) 3.576 66702
O(1) H(10) 2.710 54501
O(1) H(12) 3.036 55602
O(1) H(18) 3.392 54501
O(2) H(7) 3.259 56602
O(2) H(9) 2.963 45401
O(2) H(13) 2.813 45401
O(2) H(14) 3.207 55602
O(2) H(15) 2.962 45401
O(2) H(17) 3.210 56502
O(3) H(1) 2.647 55502
O(3) H(2) 2.828 44401
O(3) H(3) 3.054 44401
O(3) H(3) 3.247 66602
O(3) H(14) 3.169 55602
O(3) H(16) 3.483 56502
O(3) H(17) 3.125 56502
N(1) H(3) 3.570 66602
N(1) H(14) 3.124 55602
N(1) H(17) 3.485 56502
C(1) H(5) 3.208 66602
C(1) H(11) 3.310 66602
C(2) H(5) 3.212 66602
C(3) H(5) 3.147 66602
C(4) H(5) 3.009 66602
C(4) H(15) 3.473 66702
C(5) H(3) 3.534 66702
C(5) H(10) 3.503 54501
C(5) H(11) 3.553 66602
C(6) H(2) 3.112 66602
C(6) H(3) 3.483 66602
C(6) H(16) 3.590 54501
C(7) H(1) 3.171 66602
C(7) H(6) 3.559 66602
C(7) H(14) 3.332 66702
C(7) H(15) 3.134 66702
C(8) H(1) 3.356 66602
C(8) H(14) 3.544 66702
C(9) H(4) 3.574 56602
C(9) H(20) 3.587 66702
C(10) H(6) 3.172 66602
C(13) H(2) 3.318 66602
C(13) H(18) 3.263 54501
C(14) H(8) 2.961 56602
C(16) H(7) 3.512 56602
C(16) H(10) 3.520 56602
C(16) H(20) 3.133 45401
C(17) H(5) 3.566 66602
C(17) H(11) 3.056 66602
C(18) H(5) 2.970 66602
C(18) H(11) 3.140 66602
C(19) H(8) 3.236 56602
C(19) H(13) 3.321 56501
C(19) H(17) 3.436 67602
C(20) H(6) 3.338 66602
C(21) H(6) 3.544 66602
C(21) H(13) 3.566 66602
C(21) H(19) 3.274 45401
C(21) H(21) 3.455 45401
C(22) H(3) 3.313 66702
C(22) H(10) 3.348 54501
C(22) H(18) 3.428 54501
C(22) H(21) 3.522 66702
C(23) H(2) 3.489 66702
C(23) H(7) 3.495 66702
C(23) H(10) 3.044 54501
C(23) H(11) 3.474 66602
C(24) H(18) 3.339 67602
C(24) H(21) 3.276 45401
C(25) H(1) 3.553 56501
C(25) H(6) 3.245 56501
C(25) H(21) 3.198 45401
C(26) H(4) 3.450 66702
C(26) H(8) 3.382 65601
C(26) H(16) 3.285 65601
H(1) O(1) 3.506 55602
H(1) O(3) 2.647 55502
H(1) C(7) 3.171 66602
H(1) C(8) 3.356 66602
H(1) C(25) 3.553 54501
H(1) H(2) 2.708 66602
H(1) H(3) 3.407 44401
H(1) H(3) 3.074 66602
H(1) H(16) 3.120 54501
H(1) H(17) 3.514 54501
H(1) H(18) 3.461 54501
H(2) O(3) 2.828 66601
H(2) C(6) 3.112 66602
H(2) C(13) 3.318 66602
H(2) C(23) 3.489 66702
H(2) H(1) 2.708 66602
H(2) H(6) 3.106 66602
H(2) H(14) 3.058 66702
H(2) H(15) 3.124 66702
H(3) O(1) 3.576 66702
H(3) O(3) 3.054 66601
H(3) O(3) 3.247 66602
H(3) N(1) 3.570 66602
H(3) C(5) 3.534 66702
H(3) C(6) 3.483 66602
H(3) C(22) 3.313 66702
H(3) H(1) 3.407 66601
H(3) H(1) 3.074 66602
H(3) H(12) 3.416 66702
H(3) H(14) 3.412 66702
H(3) H(16) 3.212 65601
H(4) C(9) 3.574 56602
H(4) C(26) 3.450 66702
H(4) H(4) 2.798 56602
H(4) H(8) 3.327 56602
H(4) H(20) 3.532 45401
H(4) H(20) 2.846 66702
H(4) H(21) 3.176 66702
H(5) C(1) 3.208 66602
H(5) C(2) 3.212 66602
H(5) C(3) 3.147 66602
H(5) C(4) 3.009 66602
H(5) C(17) 3.566 66602
H(5) C(18) 2.970 66602
H(5) H(5) 3.528 66602
H(5) H(6) 3.328 66602
H(6) C(7) 3.559 66602
H(6) C(10) 3.172 66602
H(6) C(20) 3.338 66602
H(6) C(21) 3.544 66602
H(6) C(25) 3.245 54501
H(6) H(2) 3.106 66602
H(6) H(5) 3.328 66602
H(6) H(16) 3.305 54501
H(6) H(17) 3.438 54501
H(6) H(18) 2.546 54501
H(7) O(2) 3.259 56602
H(7) C(16) 3.512 56602
H(7) C(23) 3.495 66702
H(7) H(8) 2.672 56602
H(7) H(9) 3.308 66702
H(7) H(14) 3.413 66702
H(7) H(15) 2.776 66702
H(8) C(14) 2.961 56602
H(8) C(19) 3.236 56602
H(8) C(26) 3.382 45401
H(8) H(4) 3.327 56602
H(8) H(7) 2.672 56602
H(8) H(9) 3.427 45401
H(8) H(10) 3.190 56602
H(8) H(19) 3.500 45401
H(8) H(20) 2.512 45401
H(9) O(2) 2.963 65601
H(9) H(7) 3.308 66702
H(9) H(8) 3.427 65601
H(9) H(11) 2.921 66602
H(10) O(1) 2.710 56501
H(10) C(5) 3.503 56501
H(10) C(16) 3.520 56602
H(10) C(22) 3.348 56501
H(10) C(23) 3.044 56501
H(10) H(8) 3.190 56602
H(10) H(13) 2.515 56501
H(10) H(14) 2.896 56501
H(10) H(17) 3.385 67602
H(11) C(1) 3.310 66602
H(11) C(5) 3.553 66602
H(11) C(17) 3.056 66602
H(11) C(18) 3.140 66602
H(11) C(23) 3.474 66602
H(11) H(9) 2.921 66602
H(11) H(13) 2.925 66602
H(11) H(15) 3.534 66602
H(11) H(19) 2.954 45401
H(11) H(21) 3.458 45401
H(12) O(1) 3.036 55602
H(12) H(3) 3.416 66702
H(12) H(16) 3.427 56602
H(12) H(21) 2.967 66702
H(13) O(2) 2.813 65601
H(13) C(19) 3.321 54501
H(13) C(21) 3.566 66602
H(13) H(10) 2.515 54501
H(13) H(11) 2.925 66602
H(13) H(17) 3.017 66602
H(13) H(18) 3.499 54501
H(14) O(2) 3.207 55602
H(14) O(3) 3.169 55602
H(14) N(1) 3.124 55602
H(14) C(7) 3.332 66702
H(14) C(8) 3.544 66702
H(14) H(2) 3.058 66702
H(14) H(3) 3.412 66702
H(14) H(7) 3.413 66702
H(14) H(10) 2.896 54501
H(15) O(2) 2.962 65601
H(15) C(4) 3.473 66702
H(15) C(7) 3.134 66702
H(15) H(2) 3.124 66702
H(15) H(7) 2.776 66702
H(15) H(11) 3.534 66602
H(16) O(3) 3.483 56502
H(16) C(6) 3.590 56501
H(16) C(26) 3.285 45401
H(16) H(1) 3.120 56501
H(16) H(3) 3.212 45401
H(16) H(6) 3.305 56501
H(16) H(12) 3.427 56602
H(16) H(19) 3.324 45401
H(16) H(21) 2.470 45401
H(17) O(2) 3.210 56502
H(17) O(3) 3.125 56502
H(17) N(1) 3.485 56502
H(17) C(19) 3.436 67602
H(17) H(1) 3.514 56501
H(17) H(6) 3.438 56501
H(17) H(10) 3.385 67602
H(17) H(13) 3.017 66602
H(17) H(18) 3.542 67602
H(17) H(21) 3.594 45401
H(18) O(1) 3.392 56501
H(18) C(13) 3.263 56501
H(18) C(22) 3.428 56501
H(18) C(24) 3.339 67602
H(18) H(1) 3.461 56501
H(18) H(6) 2.546 56501
H(18) H(13) 3.499 56501
H(18) H(17) 3.542 67602
H(18) H(18) 3.519 67602
H(19) C(21) 3.274 65601
H(19) H(8) 3.500 65601
H(19) H(11) 2.954 65601
H(19) H(16) 3.324 65601
H(19) H(19) 3.212 76702
H(20) C(9) 3.587 66702
H(20) C(16) 3.133 65601
H(20) H(4) 3.532 65601
H(20) H(4) 2.846 66702
H(20) H(8) 2.512 65601
H(21) C(21) 3.455 65601
H(21) C(22) 3.522 66702
H(21) C(24) 3.276 65601
H(21) C(25) 3.198 65601
H(21) H(4) 3.176 66702
H(21) H(11) 3.458 65601
H(21) H(12) 2.967 66702
H(21) H(16) 2.470 65601
H(21) H(17) 3.594 65601

loop_
_geom_torsion_atom_site_label_1
_geom_torsion_atom_site_label_2
_geom_torsion_atom_site_label_3
_geom_torsion_atom_site_label_4
_geom_torsion
O(2) N(1) C(12) C(6) -175.8(3)
O(2) N(1) C(12) C(16) 5.4(5)
O(3) N(1) C(12) C(6) 5.5(4)
O(3) N(1) C(12) C(16) -173.3(3)
C(2) C(1) C(5) C(22) -8.1(5)
C(2) C(1) C(5) C(23) 176.0(3)
C(5) C(1) C(2) C(3) 167.2(3)
C(5) C(1) C(2) C(15) -19.6(5)
C(2) C(1) C(18) C(4) 7.4(3)
C(2) C(1) C(18) C(17) -173.0(3)
C(18) C(1) C(2) C(3) -6.6(3)
C(18) C(1) C(2) C(15) 166.7(3)
C(5) C(1) C(18) C(4) -166.4(3)
C(5) C(1) C(18) C(17) 13.1(6)
C(18) C(1) C(5) C(22) 164.4(3)
C(18) C(1) C(5) C(23) -11.6(5)
C(1) C(2) C(3) C(4) 3.2(3)
C(1) C(2) C(3) C(20) 179.3(3)
C(1) C(2) C(15) C(9) 130.7(3)
C(1) C(2) C(15) C(13) -52.2(4)
C(3) C(2) C(15) C(9) -56.9(4)
C(3) C(2) C(15) C(13) 120.3(3)
C(15) C(2) C(3) C(4) -170.3(2)
C(15) C(2) C(3) C(20) 5.8(5)
C(2) C(3) C(4) C(7) 175.7(3)
C(2) C(3) C(4) C(18) 1.7(3)
C(2) C(3) C(20) C(10) -51.3(4)
C(2) C(3) C(20) C(14) 127.6(3)
C(4) C(3) C(20) C(10) 124.3(3)
C(4) C(3) C(20) C(14) -56.8(4)
C(20) C(3) C(4) C(7) -0.6(5)
C(20) C(3) C(4) C(18) -174.6(3)
C(3) C(4) C(7) C(8) -173.0(3)
C(3) C(4) C(18) C(1) -5.8(3)
C(3) C(4) C(18) C(17) 174.6(3)
C(7) C(4) C(18) C(1) 179.5(3)
C(7) C(4) C(18) C(17) -0.1(3)
C(18) C(4) C(7) C(8) 0.4(5)
C(1) C(5) C(22) O(1) 172.1(3)
C(23) C(5) C(22) O(1) -11.6(5)
C(12) C(6) C(13) C(15) 1.5(4)
C(13) C(6) C(12) N(1) 179.6(2)
C(13) C(6) C(12) C(16) -1.6(4)
C(4) C(7) C(8) C(11) -0.5(5)
C(7) C(8) C(11) C(17) 0.2(5)
C(7) C(8) C(11) C(26) 179.2(4)
C(15) C(9) C(16) C(12) -0.5(5)
C(16) C(9) C(15) C(2) 177.6(2)
C(16) C(9) C(15) C(13) 0.4(4)
C(20) C(10) C(21) C(24) -1.0(4)
C(21) C(10) C(20) C(3) 179.0(2)
C(21) C(10) C(20) C(14) 0.0(3)
C(8) C(11) C(17) C(18) 0.1(4)
C(26) C(11) C(17) C(18) -178.9(3)
N(1) C(12) C(16) C(9) 179.8(3)
C(6) C(12) C(16) C(9) 1.1(4)
C(6) C(13) C(15) C(2) -178.2(2)
C(6) C(13) C(15) C(9) -1.0(4)
C(19) C(14) C(20) C(3) -177.0(2)
C(19) C(14) C(20) C(10) 2.0(4)
C(20) C(14) C(19) C(24) -3.2(5)
C(11) C(17) C(18) C(1) -179.7(3)
C(11) C(17) C(18) C(4) -0.2(4)
C(14) C(19) C(24) C(21) 2.2(4)
C(14) C(19) C(24) C(25) -179.1(3)
C(10) C(21) C(24) C(19) -0.2(3)
C(10) C(21) C(24) C(25) -178.9(3)
